data_2017050
loop_
_publ_author_name
'Langer, Vratislav'
'Steiner, Bohumil'
'Ko\'o\<s, Miroslav'

_publ_section_title
;
 2,3:4,6-Di-<i>O</i>-isopropylidene-\a-<small>L</small>-sorbofuranose
 and 2,3-<i>O</i>-isopropylidene-\a-<small>L</small>-sorbofuranose
;
_journal_coeditor_code GG3193
_journal_issue 4
_journal_name_full 'Acta Crystallographica Section C'
_journal_page_first o151
_journal_page_last o154
_journal_paper_doi 10.1107/S0108270109008294
_journal_volume 65
_journal_year 2009
_chemical_formula_iupac 'C12 H20 O6'
_chemical_formula_moiety 'C12 H20 O6'
_chemical_formula_sum 'C12 H20 O6'
_chemical_formula_weight 260.28
_chemical_name_systematic
;
2,3:4,6-di-<i>O</i>-isopropylidene-\a-L-sorbofuranose
;
_space_group_IT_number 19
_symmetry_cell_setting orthorhombic
_symmetry_space_group_name_Hall 'P 2ac 2ab'
_symmetry_space_group_name_H-M 'P 21 21 21'
_atom_sites_solution_hydrogens geom
_atom_sites_solution_primary direct
_atom_sites_solution_secondary difmap
_audit_creation_method SHELXL-97
_cell_angle_alpha 90.00
_cell_angle_beta 90.00
_cell_angle_gamma 90.00
_cell_formula_units_Z 4
_cell_length_a 6.7203(16)
_cell_length_b 9.286(2)
_cell_length_c 21.972(5)
_cell_measurement_reflns_used 3977
_cell_measurement_temperature 153(2)
_cell_measurement_theta_max 25.03
_cell_measurement_theta_min 2.38
_cell_volume 1371.2(5)
_computing_cell_refinement 'SAINT (Bruker, 2003)'
_computing_data_collection 'SMART (Bruker, 2003)'
_computing_data_reduction 'SAINT (Bruker, 2003) and SADABS (Sheldrick, 2003)'
_computing_molecular_graphics 'DIAMOND (Brandenburg, 2008)'
_computing_publication_material 'SHELXTL (Sheldrick, 2008)'
_computing_structure_refinement 'SHELXTL (Sheldrick, 2008)'
_computing_structure_solution 'SHELXTL (Sheldrick, 2008)'
_diffrn_ambient_temperature 153(2)
_diffrn_measured_fraction_theta_full 0.999
_diffrn_measured_fraction_theta_max 0.999
_diffrn_measurement_device_type 'Siemens SMART CCD area-detector'
_diffrn_measurement_method \w
_diffrn_radiation_monochromator graphite
_diffrn_radiation_source 'fine-focus sealed tube'
_diffrn_radiation_type MoK\a
_diffrn_radiation_wavelength 0.71073
_diffrn_reflns_av_R_equivalents 0.0667
_diffrn_reflns_av_sigmaI/netI 0.0340
_diffrn_reflns_limit_h_max 8
_diffrn_reflns_limit_h_min -8
_diffrn_reflns_limit_k_max 11
_diffrn_reflns_limit_k_min -11
_diffrn_reflns_limit_l_max 26
_diffrn_reflns_limit_l_min -26
_diffrn_reflns_number 15054
_diffrn_reflns_theta_full 25.39
_diffrn_reflns_theta_max 25.39
_diffrn_reflns_theta_min 2.38
_diffrn_standards_decay_% 0
_diffrn_standards_number 0
_exptl_absorpt_coefficient_mu 0.101
_exptl_absorpt_correction_T_max 0.969
_exptl_absorpt_correction_T_min 0.440
_exptl_absorpt_correction_type multi-scan
_exptl_absorpt_process_details '(SADABS; Sheldrick, 2003)'
_exptl_crystal_colour colourless
_exptl_crystal_density_diffrn 1.261
_exptl_crystal_density_method 'not measured'
_exptl_crystal_description 'irregular block'
_exptl_crystal_F_000 560
_exptl_crystal_size_max 0.78
_exptl_crystal_size_mid 0.48
_exptl_crystal_size_min 0.32
_refine_diff_density_max 0.204
_refine_diff_density_min -0.238
_refine_ls_extinction_method none
_refine_ls_goodness_of_fit_ref 1.000
_refine_ls_hydrogen_treatment constr
_refine_ls_matrix_type full
_refine_ls_number_parameters 168
_refine_ls_number_reflns 1483
_refine_ls_number_restraints 0
_refine_ls_restrained_S_all 1.000
_refine_ls_R_factor_all 0.0504
_refine_ls_R_factor_gt 0.0370
_refine_ls_shift/su_max_lt 0.001
_refine_ls_shift/su_mean 0.000
_refine_ls_structure_factor_coef Fsqd
_refine_ls_weighting_details 'w=1/[\s^2^(Fo^2^)+(0.0661P)^2^+0.1325P] where P=(Fo^2^+2Fc^2^)/3'
_refine_ls_weighting_scheme calc
_refine_ls_wR_factor_gt 0.0895
_refine_ls_wR_factor_ref 0.0978
_reflns_number_gt 1236
_reflns_number_total 1483
_reflns_threshold_expression I>2\s(I)
_cod_data_source_file gg3193.cif
_cod_data_source_block I
_cod_original_cell_volume 1371.1(6)
_cod_database_code 2017050
_cod_database_fobs_code 2017050

loop_
_symmetry_equiv_pos_as_xyz
'x, y, z'
'-x+1/2, -y, z+1/2'
'-x, y+1/2, -z+1/2'
'x+1/2, -y+1/2, -z'

loop_
_atom_site_type_symbol
_atom_site_label
_atom_site_fract_x
_atom_site_fract_y
_atom_site_fract_z
_atom_site_U_iso_or_equiv
_atom_site_adp_type
_atom_site_calc_flag
_atom_site_refinement_flags
_atom_site_occupancy
_atom_site_disorder_assembly
_atom_site_disorder_group
O O1 0.9233(3) 0.9707(2) 0.09736(8) 0.0394(5) Uani d . 1 . .
H H1 0.8191 0.9577 0.1177 0.059 Uiso calc R 1 . .
O O2 0.6209(3) 0.93796(18) -0.03997(7) 0.0296(4) Uani d . 1 . .
O O3 0.3917(2) 1.09678(18) -0.00481(7) 0.0286(4) Uani d . 1 . .
O O4 0.5305(2) 1.02849(19) 0.15016(8) 0.0280(4) Uani d . 1 . .
O O5 0.5865(2) 0.82378(16) 0.05348(8) 0.0255(4) Uani d . 1 . .
O O6 0.4873(3) 0.79170(19) 0.18309(8) 0.0352(5) Uani d . 1 . .
C C1 0.8789(3) 0.9596(3) 0.03459(12) 0.0319(6) Uani d . 1 . .
H H1A 0.9457 0.8733 0.0177 0.038 Uiso calc R 1 . .
H H1B 0.9321 1.0451 0.0132 0.038 Uiso calc R 1 . .
C C2 0.6563(3) 0.9487(3) 0.02292(11) 0.0233(5) Uani d . 1 . .
C C3 0.5237(4) 1.0734(2) 0.04474(11) 0.0239(5) Uani d . 1 . .
H H3 0.6013 1.1613 0.0560 0.029 Uiso calc R 1 . .
C C4 0.4079(4) 1.0115(3) 0.09739(11) 0.0241(5) Uani d . 1 . .
H H4 0.2741 1.0573 0.1023 0.029 Uiso calc R 1 . .
C C5 0.3946(4) 0.8528(3) 0.07970(11) 0.0248(5) Uani d . 1 . .
H H5 0.2877 0.8383 0.0486 0.030 Uiso calc R 1 . .
C C6 0.3612(4) 0.7554(3) 0.13298(12) 0.0311(6) Uani d . 1 . .
H H6A 0.2204 0.7623 0.1459 0.037 Uiso calc R 1 . .
H H6B 0.3871 0.6546 0.1206 0.037 Uiso calc R 1 . .
C C7 0.4864(4) 1.0487(3) -0.05926(11) 0.0273(6) Uani d . 1 . .
C C8 0.3315(4) 0.9848(3) -0.10048(13) 0.0390(7) Uani d . 1 . .
H H8A 0.2681 0.9027 -0.0802 0.058 Uiso calc R 1 . .
H H8B 0.3945 0.9522 -0.1383 0.058 Uiso calc R 1 . .
H H8C 0.2307 1.0577 -0.1099 0.058 Uiso calc R 1 . .
C C9 0.6024(5) 1.1697(3) -0.08852(14) 0.0409(7) Uani d . 1 . .
H H9A 0.5116 1.2484 -0.0990 0.061 Uiso calc R 1 . .
H H9B 0.6674 1.1343 -0.1255 0.061 Uiso calc R 1 . .
H H9C 0.7035 1.2048 -0.0600 0.061 Uiso calc R 1 . .
C C10 0.4758(4) 0.9399(3) 0.20076(12) 0.0332(6) Uani d . 1 . .
C C11 0.2711(4) 0.9796(4) 0.22501(14) 0.0437(7) Uani d . 1 . .
H H11A 0.1729 0.9718 0.1922 0.066 Uiso calc R 1 . .
H H11B 0.2735 1.0787 0.2403 0.066 Uiso calc R 1 . .
H H11C 0.2350 0.9140 0.2581 0.066 Uiso calc R 1 . .
C C12 0.6366(5) 0.9590(4) 0.24816(12) 0.0479(8) Uani d . 1 . .
H H12A 0.6038 0.9018 0.2843 0.072 Uiso calc R 1 . .
H H12B 0.6459 1.0609 0.2594 0.072 Uiso calc R 1 . .
H H12C 0.7643 0.9267 0.2315 0.072 Uiso calc R 1 . .

loop_
_atom_site_aniso_label
_atom_site_aniso_U_11
_atom_site_aniso_U_22
_atom_site_aniso_U_33
_atom_site_aniso_U_12
_atom_site_aniso_U_13
_atom_site_aniso_U_23
O1 0.0225(9) 0.0523(12) 0.0433(11) -0.0037(9) -0.0060(8) -0.0041(10)
O2 0.0324(9) 0.0262(9) 0.0301(9) 0.0052(8) -0.0008(8) -0.0054(7)
O3 0.0271(8) 0.0283(9) 0.0305(10) 0.0056(8) 0.0001(8) 0.0023(7)
O4 0.0301(9) 0.0247(9) 0.0291(9) 0.0005(8) -0.0037(7) -0.0027(7)
O5 0.0220(8) 0.0151(8) 0.0395(10) 0.0021(7) 0.0014(8) -0.0022(7)
O6 0.0440(11) 0.0265(10) 0.0351(11) 0.0035(9) -0.0100(9) 0.0017(8)
C1 0.0210(12) 0.0311(14) 0.0437(16) -0.0014(11) 0.0002(11) -0.0073(12)
C2 0.0208(11) 0.0192(12) 0.0297(13) -0.0018(10) 0.0012(10) -0.0033(10)
C3 0.0236(11) 0.0162(11) 0.0319(13) 0.0016(10) -0.0001(11) -0.0025(10)
C4 0.0214(11) 0.0213(12) 0.0296(13) 0.0047(10) -0.0002(10) -0.0021(10)
C5 0.0205(11) 0.0229(12) 0.0311(14) -0.0005(11) -0.0005(11) -0.0016(10)
C6 0.0321(14) 0.0261(14) 0.0351(15) -0.0026(11) -0.0023(12) 0.0025(11)
C7 0.0314(13) 0.0206(12) 0.0300(14) 0.0004(11) 0.0023(11) 0.0026(11)
C8 0.0433(15) 0.0336(16) 0.0401(16) -0.0048(13) -0.0113(13) 0.0035(13)
C9 0.0481(16) 0.0294(15) 0.0452(17) -0.0100(14) 0.0088(15) 0.0017(13)
C10 0.0404(15) 0.0296(14) 0.0296(14) 0.0030(13) -0.0017(12) -0.0008(12)
C11 0.0462(16) 0.0469(19) 0.0379(17) 0.0051(15) 0.0076(14) 0.0028(14)
C12 0.058(2) 0.0474(19) 0.0380(17) 0.0050(18) -0.0160(15) -0.0056(14)

loop_
_atom_type_symbol
_atom_type_description
_atom_type_scat_dispersion_real
_atom_type_scat_dispersion_imag
_atom_type_scat_source
C C 0.0033 0.0000 'International Tables Vol C Tables 4.2.6.8 and 6.1.1.4'
H H 0.0000 0.0000 'International Tables Vol C Tables 4.2.6.8 and 6.1.1.4'
O O 0.0106 0.0000 'International Tables Vol C Tables 4.2.6.8 and 6.1.1.4'

loop_
_geom_angle_atom_site_label_1
_geom_angle_atom_site_label_2
_geom_angle_atom_site_label_3
_geom_angle_site_symmetry_1
_geom_angle_site_symmetry_3
_geom_angle
_geom_angle_publ_flag
C1 O1 H1 . . 109.5 ?
C2 O2 C7 . . 110.28(18) ?
C3 O3 C7 . . 108.44(16) ?
C10 O4 C4 . . 114.73(19) ?
C2 O5 C5 . . 109.45(17) ?
C10 O6 C6 . . 113.8(2) ?
O1 C1 C2 . . 112.1(2) ?
O1 C1 H1A . . 109.2 ?
C2 C1 H1A . . 109.2 ?
O1 C1 H1B . . 109.2 ?
C2 C1 H1B . . 109.2 ?
H1A C1 H1B . . 107.9 ?
O2 C2 O5 . . 110.57(19) ?
O2 C2 C1 . . 109.7(2) ?
O5 C2 C1 . . 107.4(2) ?
O2 C2 C3 . . 105.17(19) ?
O5 C2 C3 . . 106.03(18) ?
C1 C2 C3 . . 117.9(2) ?
O3 C3 C4 . . 108.90(19) ?
O3 C3 C2 . . 103.76(19) ?
C4 C3 C2 . . 104.56(19) ?
O3 C3 H3 . . 113.0 ?
C4 C3 H3 . . 113.0 ?
C2 C3 H3 . . 113.0 ?
O4 C4 C3 . . 106.40(19) ?
O4 C4 C5 . . 110.24(19) ?
C3 C4 C5 . . 101.68(19) ?
O4 C4 H4 . . 112.6 ?
C3 C4 H4 . . 112.6 ?
C5 C4 H4 . . 112.6 ?
O5 C5 C6 . . 109.6(2) ?
O5 C5 C4 . . 103.32(19) ?
C6 C5 C4 . . 113.1(2) ?
O5 C5 H5 . . 110.2 ?
C6 C5 H5 . . 110.2 ?
C4 C5 H5 . . 110.2 ?
O6 C6 C5 . . 111.8(2) ?
O6 C6 H6A . . 109.3 ?
C5 C6 H6A . . 109.3 ?
O6 C6 H6B . . 109.3 ?
C5 C6 H6B . . 109.3 ?
H6A C6 H6B . . 107.9 ?
O3 C7 O2 . . 104.95(18) ?
O3 C7 C8 . . 108.7(2) ?
O2 C7 C8 . . 109.4(2) ?
O3 C7 C9 . . 110.7(2) ?
O2 C7 C9 . . 109.5(2) ?
C8 C7 C9 . . 113.2(2) ?
C7 C8 H8A . . 109.5 ?
C7 C8 H8B . . 109.5 ?
H8A C8 H8B . . 109.5 ?
C7 C8 H8C . . 109.5 ?
H8A C8 H8C . . 109.5 ?
H8B C8 H8C . . 109.5 ?
C7 C9 H9A . . 109.5 ?
C7 C9 H9B . . 109.5 ?
H9A C9 H9B . . 109.5 ?
C7 C9 H9C . . 109.5 ?
H9A C9 H9C . . 109.5 ?
H9B C9 H9C . . 109.5 ?
O6 C10 O4 . . 109.1(2) ?
O6 C10 C12 . . 105.1(2) ?
O4 C10 C12 . . 106.5(2) ?
O6 C10 C11 . . 112.1(2) ?
O4 C10 C11 . . 111.4(2) ?
C12 C10 C11 . . 112.1(2) ?
C10 C11 H11A . . 109.5 ?
C10 C11 H11B . . 109.5 ?
H11A C11 H11B . . 109.5 ?
C10 C11 H11C . . 109.5 ?
H11A C11 H11C . . 109.5 ?
H11B C11 H11C . . 109.5 ?
C10 C12 H12A . . 109.5 ?
C10 C12 H12B . . 109.5 ?
H12A C12 H12B . . 109.5 ?
C10 C12 H12C . . 109.5 ?
H12A C12 H12C . . 109.5 ?
H12B C12 H12C . . 109.5 ?

loop_
_geom_bond_atom_site_label_1
_geom_bond_atom_site_label_2
_geom_bond_site_symmetry_2
_geom_bond_distance
_geom_bond_publ_flag
O1 C1 . 1.415(3) ?
O1 H1 . 0.8400 ?
O2 C2 . 1.406(3) ?
O2 C7 . 1.433(3) ?
O3 C3 . 1.421(3) ?
O3 C7 . 1.427(3) ?
O4 C10 . 1.431(3) ?
O4 C4 . 1.431(3) ?
O5 C2 . 1.420(3) ?
O5 C5 . 1.437(3) ?
O6 C10 . 1.432(3) ?
O6 C6 . 1.430(3) ?
C1 C2 . 1.521(3) ?
C1 H1A . 0.9900 ?
C1 H1B . 0.9900 ?
C2 C3 . 1.538(3) ?
C3 C4 . 1.508(3) ?
C3 H3 . 1.0000 ?
C4 C5 . 1.528(3) ?
C4 H4 . 1.0000 ?
C5 C6 . 1.496(3) ?
C5 H5 . 1.0000 ?
C6 H6A . 0.9900 ?
C6 H6B . 0.9900 ?
C7 C8 . 1.502(4) ?
C7 C9 . 1.512(3) ?
C8 H8A . 0.9800 ?
C8 H8B . 0.9800 ?
C8 H8C . 0.9800 ?
C9 H9A . 0.9800 ?
C9 H9B . 0.9800 ?
C9 H9C . 0.9800 ?
C10 C12 . 1.511(4) ?
C10 C11 . 1.521(4) ?
C11 H11A . 0.9800 ?
C11 H11B . 0.9800 ?
C11 H11C . 0.9800 ?
C12 H12A . 0.9800 ?
C12 H12B . 0.9800 ?
C12 H12C . 0.9800 ?

loop_
_geom_hbond_atom_site_label_D
_geom_hbond_atom_site_label_H
_geom_hbond_atom_site_label_A
_geom_hbond_site_symmetry_A
_geom_hbond_distance_DH
_geom_hbond_distance_HA
_geom_hbond_distance_DA
_geom_hbond_angle_DHA
O1 H1 O4 . 0.84 2.17 2.933(3) 151
C1 H1A O5 4_565 0.99 2.59 3.551(3) 165
C4 H4 O1 1_455 1.00 2.49 3.278(3) 135
C8 H8A O5 4_465 0.98 2.50 3.462(3) 166

loop_
_geom_torsion_atom_site_label_1
_geom_torsion_atom_site_label_2
_geom_torsion_atom_site_label_3
_geom_torsion_atom_site_label_4
_geom_torsion_site_symmetry_1
_geom_torsion_site_symmetry_2
_geom_torsion_site_symmetry_3
_geom_torsion_site_symmetry_4
_geom_torsion
_geom_torsion_publ_flag
C7 O2 C2 O5 . . . . 116.75(19) ?
C7 O2 C2 C1 . . . . -124.9(2) ?
C7 O2 C2 C3 . . . . 2.7(2) ?
C5 O5 C2 O2 . . . . -99.0(2) ?
C5 O5 C2 C1 . . . . 141.3(2) ?
C5 O5 C2 C3 . . . . 14.5(2) ?
O1 C1 C2 O2 . . . . 179.99(19) ?
O1 C1 C2 O5 . . . . -59.8(3) ?
O1 C1 C2 C3 . . . . 59.8(3) ?
C7 O3 C3 C4 . . . . -136.56(19) ?
C7 O3 C3 C2 . . . . -25.6(2) ?
O2 C2 C3 O3 . . . . 13.8(2) ?
O5 C2 C3 O3 . . . . -103.3(2) ?
C1 C2 C3 O3 . . . . 136.4(2) ?
O2 C2 C3 C4 . . . . 127.9(2) ?
O5 C2 C3 C4 . . . . 10.8(2) ?
C1 C2 C3 C4 . . . . -109.5(2) ?
C10 O4 C4 C3 . . . . -162.14(19) ?
C10 O4 C4 C5 . . . . -52.7(3) ?
O3 C3 C4 O4 . . . . -163.87(17) ?
C2 C3 C4 O4 . . . . 85.7(2) ?
O3 C3 C4 C5 . . . . 80.7(2) ?
C2 C3 C4 C5 . . . . -29.7(2) ?
C2 O5 C5 C6 . . . . -154.45(19) ?
C2 O5 C5 C4 . . . . -33.6(2) ?
O4 C4 C5 O5 . . . . -74.0(2) ?
C3 C4 C5 O5 . . . . 38.5(2) ?
O4 C4 C5 C6 . . . . 44.4(3) ?
C3 C4 C5 C6 . . . . 156.9(2) ?
C10 O6 C6 C5 . . . . 53.1(3) ?
O5 C5 C6 O6 . . . . 69.7(3) ?
C4 C5 C6 O6 . . . . -45.0(3) ?
C3 O3 C7 O2 . . . . 27.7(2) ?
C3 O3 C7 C8 . . . . 144.7(2) ?
C3 O3 C7 C9 . . . . -90.4(2) ?
C2 O2 C7 O3 . . . . -18.3(2) ?
C2 O2 C7 C8 . . . . -134.7(2) ?
C2 O2 C7 C9 . . . . 100.6(2) ?
C6 O6 C10 O4 . . . . -59.2(3) ?
C6 O6 C10 C12 . . . . -173.1(2) ?
C6 O6 C10 C11 . . . . 64.8(3) ?
C4 O4 C10 O6 . . . . 59.8(3) ?
C4 O4 C10 C12 . . . . 172.9(2) ?
C4 O4 C10 C11 . . . . -64.6(3) ?

loop_
_cod_related_entry_id
_cod_related_entry_database
_cod_related_entry_code
1 ChemSpider 9218664
